data_7124888
loop_
_publ_author_name
'Li, Xiao-Lei'
'Wu, Jianfeng'
'Tang, Jinkui'
'Le Guennic, Boris'
'Shi, Wei'
'Cheng, Peng'

_publ_section_title
;
 A planar triangular Dy3 + Dy3 single-molecule magnet with a toroidal
 magnetic moment.
;
_journal_issue 61
_journal_name_full 'Chemical communications (Cambridge, England)'
_journal_page_first 9570
_journal_page_last 9573
_journal_paper_doi 10.1039/c6cc05326b
_journal_volume 52
_journal_year 2016
_chemical_formula_moiety 'C40 H66 Dy6 N12 O26, 8(Br), 6(C H4 O), 2(C2 H3 N)'
_chemical_formula_sum 'C50 H96 Br8 Dy6 N14 O32'
_chemical_formula_weight 3019.68
_space_group_crystal_system triclinic
_space_group_IT_number 2
_space_group_name_Hall '-P 1'
_space_group_name_H-M_alt 'P -1'
_atom_sites_solution_hydrogens mixed
_audit_creation_date 2015-12-11
_audit_creation_method
;
Olex2 1.2
(compiled 2015.09.30 svn.r3233 for OlexSys, GUI svn.r5103)
;
_audit_update_record
;
2016-01-07 deposited with the CCDC.
2016-06-30 downloaded from the CCDC.
;
_cell_angle_alpha 72.433(3)
_cell_angle_beta 82.638(4)
_cell_angle_gamma 89.180(4)
_cell_formula_units_Z 1
_cell_length_a 11.225(2)
_cell_length_b 12.338(2)
_cell_length_c 18.269(3)
_cell_measurement_reflns_used 4912
_cell_measurement_temperature 293(2)
_cell_measurement_theta_max 26.11
_cell_measurement_theta_min 2.30
_cell_volume 2391.5(7)
_computing_cell_refinement 'SAINT v8.34A (Bruker, 2013)'
_computing_data_reduction 'SAINT v8.34A (Bruker, 2013)'
_computing_molecular_graphics 'Olex2 (Dolomanov et al., 2009)'
_computing_publication_material 'Olex2 (Dolomanov et al., 2009)'
_computing_structure_refinement 'ShelXL (Sheldrick, 2015)'
_computing_structure_solution 'SIR2004 (Burla et al., 2007)'
_diffrn_ambient_temperature 293(2)
_diffrn_measured_fraction_theta_full 0.995
_diffrn_measured_fraction_theta_max 0.986
_diffrn_measurement_device_type 'Bruker APEX-II CCD'
_diffrn_measurement_method '\f and \w scans'
_diffrn_radiation_type MoK\a
_diffrn_radiation_wavelength 0.71073
_diffrn_reflns_av_R_equivalents 0.0400
_diffrn_reflns_av_unetI/netI 0.0749
_diffrn_reflns_Laue_measured_fraction_full 0.995
_diffrn_reflns_Laue_measured_fraction_max 0.986
_diffrn_reflns_limit_h_max 13
_diffrn_reflns_limit_h_min -11
_diffrn_reflns_limit_k_max 15
_diffrn_reflns_limit_k_min -15
_diffrn_reflns_limit_l_max 22
_diffrn_reflns_limit_l_min -19
_diffrn_reflns_number 14996
_diffrn_reflns_point_group_measured_fraction_full 0.995
_diffrn_reflns_point_group_measured_fraction_max 0.986
_diffrn_reflns_theta_full 25.242
_diffrn_reflns_theta_max 26.160
_diffrn_reflns_theta_min 1.776
_diffrn_standards_number 0
_exptl_absorpt_coefficient_mu 8.043
_exptl_absorpt_correction_T_max 0.0101
_exptl_absorpt_correction_T_min 0.0013
_exptl_absorpt_correction_type multi-scan
_exptl_absorpt_process_details
;
SADABS-2012/1 (Bruker,2012) was used for absorption correction.
wR2(int) was 0.1206 before and 0.0446 after correction.
The Ratio of minimum to maximum transmission is 0.1287.
The \l/2 correction factor is 0.0015.
;
_exptl_crystal_colour YELLOW
_exptl_crystal_density_diffrn 2.097
_exptl_crystal_description BAR-SHAPED
_exptl_crystal_F_000 1426
_exptl_crystal_size_max 0.4
_exptl_crystal_size_mid 0.2
_exptl_crystal_size_min 0.1
_refine_diff_density_max 5.740
_refine_diff_density_min -1.154
_refine_diff_density_rms 0.394
_refine_ls_extinction_method none
_refine_ls_goodness_of_fit_ref 1.042
_refine_ls_hydrogen_treatment constr
_refine_ls_matrix_type full
_refine_ls_number_parameters 502
_refine_ls_number_reflns 9415
_refine_ls_number_restraints 2
_refine_ls_restrained_S_all 1.043
_refine_ls_R_factor_all 0.1206
_refine_ls_R_factor_gt 0.0851
_refine_ls_shift/su_max 0.000
_refine_ls_shift/su_mean 0.000
_refine_ls_structure_factor_coef Fsqd
_refine_ls_weighting_details 'w=1/[\s^2^(Fo^2^)+(0.1560P)^2^] where P=(Fo^2^+2Fc^2^)/3'
_refine_ls_weighting_scheme calc
_refine_ls_wR_factor_gt 0.2260
_refine_ls_wR_factor_ref 0.2555
_reflns_Friedel_coverage 0.000
_reflns_number_gt 6064
_reflns_number_total 9415
_reflns_threshold_expression 'I > 2\s(I)'
_cod_data_source_file c6cc05326b2.cif
_cod_data_source_block Dy6-Br
_cod_depositor_comments
;
The following automatic conversions were performed:

data item '_exptl_absorpt_correction_type' value 'Multi-scan' was
changed to 'multi-scan' in accordance with the
/home/saulius/struct/COD-crude-data/automatic-downloads/DataCite-retrospective/RSC/depositions/lib/dictionaries/cif_core.dic
dictionary named 'cif_core.dic' version 2.4.2 last updated on
2011-04-26.

Automatic conversion script
Id: cif_fix_values 6909 2019-04-08 15:41:33Z antanas 
;
_cod_database_code 7124888
_shelx_space_group_comment
;
The symmetry employed for this shelxl refinement is uniquely defined
by the following loop, which should always be used as a source of
symmetry information in preference to the above space-group names.
They are only intended as comments.
;
_shelx_estimated_absorpt_t_max 0.447
_shelx_estimated_absorpt_t_min 0.158
_olex2_refinement_description
;
1. Fixed Uiso
 At 1.2 times of:
  All C(H) groups, All N(H) groups
 At 1.5 times of:
  All C(H,H,H) groups, All O(H) groups, All O(H,H) groups
2. Restrained distances
 C21-O14
 1.43 with sigma of 0.02
 C24-O17
 1.43 with sigma of 0.02
3.a Riding coordinates:
 O3(H3), O6(H6), O7(H7), O8(H8A,H8B), O9(H9A,H9B), O10(H10A,H10B), O11(H11A,
 H11B), O12(H12A,H12B), O13(H13A,H13B), N2(H2), N5(H5), O14(H14), O16(H16A),
 O17(H17A)
3.b Aromatic/amide H refined with riding coordinates:
 C3(H3A), C4(H4), C5(H5A), C8(H8), C10(H10), C12(H12), C13(H13), C15(H15),
 C16(H16), C17(H17)
3.c Idealised Me refined as rotating group:
 C1(H1A,H1B,H1C), C20(H20A,H20B,H20C), C21(H21A,H21B,H21C), C23(H23A,H23B,
 H23C), C24(H24A,H24B,H24C), C25(H25A,H25B,H25C)
;
_shelx_shelxl_version_number 2014/7
_olex2_submission_special_instructions 'No special instructions were received'

loop_
_space_group_symop_operation_xyz
'x, y, z'
'-x, -y, -z'

loop_
_atom_site_label
_atom_site_type_symbol
_atom_site_fract_x
_atom_site_fract_y
_atom_site_fract_z
_atom_site_U_iso_or_equiv
_atom_site_adp_type
_atom_site_occupancy
_atom_site_site_symmetry_order
_atom_site_calc_flag
_atom_site_refinement_flags_posn
Dy1 Dy 0.20687(8) 0.23217(7) 0.31232(4) 0.0489(2) Uani 1 1 d .
Dy2 Dy 0.08401(8) 0.47799(7) 0.19687(4) 0.0468(2) Uani 1 1 d .
Dy3 Dy 0.14225(7) 0.24671(7) 0.12677(4) 0.0455(2) Uani 1 1 d .
O1 O -0.1808(13) 0.7487(10) -0.4417(7) 0.059(3) Uani 1 1 d .
O2 O -0.1467(11) 0.5874(10) -0.3170(6) 0.050(3) Uani 1 1 d .
O3 O 0.0668(12) 0.4217(9) 0.0917(6) 0.052(3) Uani 1 1 d .
H3 H 0.0146 0.4487 0.0574 0.077 Uiso 1 1 d R
O4 O 0.2315(11) 0.1232(10) 0.2264(7) 0.052(3) Uani 1 1 d .
O5 O 0.3191(12) 0.0593(11) 0.3570(7) 0.059(3) Uani 1 1 d .
O6 O 0.0472(11) 0.2774(10) 0.2433(6) 0.050(3) Uani 1 1 d .
H6 H -0.0256 0.2438 0.2603 0.075 Uiso 1 1 d R
O7 O 0.2485(10) 0.3580(10) 0.1862(6) 0.046(3) Uani 1 1 d .
H7 H 0.3193 0.3851 0.1649 0.069 Uiso 1 1 d R
O8 O 0.2422(12) 0.6064(11) 0.1250(8) 0.061(3) Uani 1 1 d .
H8A H 0.2337 0.6278 0.0766 0.092 Uiso 1 1 d R
H8B H 0.3100 0.5737 0.1307 0.092 Uiso 1 1 d R
O9 O -0.1154(11) 0.4536(11) 0.2571(8) 0.060(3) Uani 1 1 d .
H9A H -0.1240 0.4683 0.3028 0.089 Uiso 1 1 d R
H9B H -0.1425 0.3819 0.2667 0.089 Uiso 1 1 d R
O10 O 0.3250(13) 0.2884(13) 0.0456(8) 0.067(4) Uani 1 1 d .
H10A H 0.3885 0.2901 0.0718 0.100 Uiso 1 1 d R
H10B H 0.3253 0.3577 0.0092 0.100 Uiso 1 1 d R
O11 O -0.0520(11) 0.1641(11) 0.1471(7) 0.053(3) Uani 1 1 d .
H11A H -0.0578 0.0999 0.1847 0.080 Uiso 1 1 d R
H11B H -0.0689 0.1501 0.1053 0.080 Uiso 1 1 d R
O12 O 0.4027(13) 0.2974(12) 0.3127(8) 0.064(3) Uani 1 1 d .
H12A H 0.4118 0.3148 0.3573 0.095 Uiso 1 1 d R
H12B H 0.4256 0.3623 0.2727 0.095 Uiso 1 1 d R
O13 O 0.0577(13) 0.0890(11) 0.3844(8) 0.065(3) Uani 1 1 d .
H13A H 0.0863 0.0395 0.4237 0.097 Uiso 1 1 d R
H13B H 0.0335 0.0509 0.3548 0.097 Uiso 1 1 d R
N1 N -0.0627(13) 0.3589(12) -0.2558(8) 0.049(3) Uani 1 1 d .
N2 N -0.0231(15) 0.2574(12) -0.2080(8) 0.055(4) Uani 1 1 d .
H2 H -0.0277 0.1960 -0.2207 0.066 Uiso 1 1 d R
N3 N 0.0118(14) 0.3500(11) -0.1194(7) 0.047(3) Uani 1 1 d .
N4 N 0.1814(14) 0.0646(12) 0.0907(9) 0.053(3) Uani 1 1 d .
N5 N 0.1432(15) 0.0629(13) 0.0209(8) 0.055(4) Uani 1 1 d .
H5 H 0.1471 0.0009 0.0085 0.066 Uiso 1 1 d R
N6 N 0.0907(13) 0.2522(12) -0.0031(8) 0.047(3) Uani 1 1 d .
C1 C -0.153(2) 0.8415(17) -0.5141(10) 0.066(5) Uani 1 1 d .
H1A H -0.1643 0.9132 -0.5040 0.100 Uiso 1 1 calc GR
H1B H -0.2059 0.8354 -0.5502 0.100 Uiso 1 1 calc GR
H1C H -0.0713 0.8368 -0.5357 0.100 Uiso 1 1 calc GR
C2 C -0.1728(19) 0.6361(16) -0.4470(11) 0.059(5) Uani 1 1 d .
C3 C -0.1813(18) 0.6132(17) -0.5160(10) 0.055(4) Uani 1 1 d .
H3A H -0.1968 0.6699 -0.5604 0.066 Uiso 1 1 calc R
C4 C -0.1650(18) 0.4978(17) -0.5151(11) 0.058(5) Uani 1 1 d .
H4 H -0.1714 0.4783 -0.5598 0.069 Uiso 1 1 calc R
C5 C -0.1408(18) 0.4169(14) -0.4512(11) 0.055(4) Uani 1 1 d .
H5A H -0.1313 0.3426 -0.4527 0.066 Uiso 1 1 calc R
C6 C -0.1295(16) 0.4415(16) -0.3820(11) 0.054(4) Uani 1 1 d .
C7 C -0.1472(14) 0.5546(13) -0.3805(9) 0.041(3) Uani 1 1 d .
C8 C -0.0873(17) 0.3530(15) -0.3211(9) 0.052(4) Uani 1 1 d .
H8 H -0.0764 0.2829 -0.3299 0.062 Uiso 1 1 calc R
C9 C 0.0213(15) 0.2540(16) -0.1416(10) 0.050(4) Uani 1 1 d .
C10 C 0.0665(17) 0.1558(14) -0.0971(9) 0.051(4) Uani 1 1 d .
H10 H 0.0746 0.0920 -0.1142 0.061 Uiso 1 1 calc R
C11 C 0.1000(15) 0.1533(14) -0.0260(10) 0.047(4) Uani 1 1 d .
C12 C 0.0473(16) 0.3414(15) -0.0507(10) 0.050(4) Uani 1 1 d .
H12 H 0.0403 0.4063 -0.0348 0.060 Uiso 1 1 calc R
C13 C 0.2249(16) -0.0292(16) 0.1284(10) 0.050(4) Uani 1 1 d .
H13 H 0.2299 -0.0860 0.1045 0.060 Uiso 1 1 calc R
C14 C 0.2667(17) -0.0579(16) 0.2020(10) 0.054(4) Uani 1 1 d .
C15 C 0.3080(18) -0.1700(18) 0.2324(11) 0.060(5) Uani 1 1 d .
H15 H 0.3063 -0.2201 0.2034 0.072 Uiso 1 1 calc R
C16 C 0.351(2) -0.2084(17) 0.3048(13) 0.067(5) Uani 1 1 d .
H16 H 0.3782 -0.2822 0.3231 0.081 Uiso 1 1 calc R
C17 C 0.3531(17) -0.1346(16) 0.3472(11) 0.056(4) Uani 1 1 d .
H17 H 0.3783 -0.1595 0.3959 0.067 Uiso 1 1 calc R
C18 C 0.3177(18) -0.0221(16) 0.3185(9) 0.054(4) Uani 1 1 d .
C19 C 0.2699(13) 0.0143(14) 0.2481(9) 0.041(3) Uani 1 1 d .
C20 C 0.379(2) 0.0230(19) 0.4307(11) 0.067(5) Uani 1 1 d .
H20A H 0.3806 0.0855 0.4516 0.100 Uiso 1 1 calc GR
H20B H 0.4595 0.0005 0.4189 0.100 Uiso 1 1 calc GR
H20C H 0.3342 -0.0399 0.4679 0.100 Uiso 1 1 calc GR
Br2 Br 0.4722(2) 0.5584(2) 0.21197(15) 0.0785(6) Uani 1 1 d .
Br3 Br 0.06003(19) 0.05967(16) 0.71009(10) 0.0586(5) Uani 1 1 d .
Br1 Br 0.8198(2) 0.2276(2) 0.40799(14) 0.0786(6) Uani 1 1 d .
Br4 Br 0.75769(18) 0.16911(16) 0.02839(11) 0.0558(4) Uani 1 1 d .
O14 O 0.6005(18) 0.1863(17) 0.3182(13) 0.111(7) Uani 1 1 d D
H14 H 0.6575 0.2270 0.3184 0.166 Uiso 1 1 d R
C21 C 0.635(3) 0.126(4) 0.264(2) 0.137(14) Uani 1 1 d D
H21A H 0.5725 0.0721 0.2674 0.206 Uiso 1 1 calc GR
H21B H 0.7078 0.0870 0.2764 0.206 Uiso 1 1 calc GR
H21C H 0.6478 0.1787 0.2131 0.206 Uiso 1 1 calc GR
O16 O 0.6224(14) 0.7702(14) 0.0816(8) 0.073(4) Uani 1 1 d .
H16A H 0.6371 0.7517 0.0419 0.110 Uiso 1 1 d R
C23 C 0.550(2) 0.869(3) 0.0657(15) 0.095(9) Uani 1 1 d .
H23A H 0.4722 0.8489 0.0562 0.143 Uiso 1 1 calc GR
H23B H 0.5879 0.9260 0.0208 0.143 Uiso 1 1 calc GR
H23C H 0.5411 0.8976 0.1093 0.143 Uiso 1 1 calc GR
O17 O 0.731(2) 0.6143(19) 0.2780(15) 0.134(9) Uani 1 1 d D
H17A H 0.6703 0.5851 0.2708 0.200 Uiso 1 1 d R
C24 C 0.707(2) 0.7245(18) 0.2788(16) 0.086(7) Uani 1 1 d D
H24A H 0.7133 0.7742 0.2266 0.129 Uiso 1 1 calc GR
H24B H 0.7642 0.7488 0.3059 0.129 Uiso 1 1 calc GR
H24C H 0.6274 0.7268 0.3045 0.129 Uiso 1 1 calc GR
N7 N 0.452(2) 0.239(3) 0.5257(16) 0.110(8) Uani 1 1 d .
C25 C 0.530(4) 0.424(3) 0.427(3) 0.137(14) Uani 1 1 d .
H25A H 0.5858 0.4126 0.3862 0.206 Uiso 1 1 calc GR
H25B H 0.5678 0.4663 0.4543 0.206 Uiso 1 1 calc GR
H25C H 0.4621 0.4643 0.4063 0.206 Uiso 1 1 calc GR
C26 C 0.491(3) 0.319(3) 0.4781(15) 0.083(7) Uani 1 1 d .

loop_
_atom_site_aniso_label
_atom_site_aniso_U_11
_atom_site_aniso_U_22
_atom_site_aniso_U_33
_atom_site_aniso_U_23
_atom_site_aniso_U_13
_atom_site_aniso_U_12
Dy1 0.0639(5) 0.0402(4) 0.0442(4) -0.0117(3) -0.0155(4) -0.0009(4)
Dy2 0.0634(5) 0.0377(4) 0.0416(4) -0.0122(3) -0.0142(3) -0.0026(3)
Dy3 0.0586(5) 0.0374(4) 0.0425(4) -0.0125(3) -0.0125(3) -0.0013(3)
O1 0.088(9) 0.034(6) 0.055(7) -0.007(5) -0.027(6) 0.008(6)
O2 0.063(7) 0.044(7) 0.043(6) -0.012(5) -0.012(5) -0.001(5)
O3 0.078(8) 0.032(6) 0.048(6) -0.015(5) -0.015(6) 0.012(5)
O4 0.067(8) 0.038(6) 0.051(6) -0.010(5) -0.014(6) 0.007(5)
O5 0.076(9) 0.049(7) 0.061(7) -0.024(6) -0.025(6) 0.007(6)
O6 0.060(7) 0.039(6) 0.049(6) -0.010(5) -0.009(5) -0.005(5)
O7 0.046(6) 0.047(6) 0.051(6) -0.021(5) -0.016(5) 0.002(5)
O8 0.065(8) 0.051(8) 0.059(7) -0.004(6) -0.007(6) 0.005(6)
O9 0.063(8) 0.054(8) 0.071(8) -0.031(7) -0.011(6) -0.006(6)
O10 0.077(9) 0.073(9) 0.056(7) -0.027(7) -0.009(6) -0.009(7)
O11 0.060(7) 0.051(7) 0.051(6) -0.019(6) -0.007(5) 0.003(6)
O12 0.086(10) 0.054(8) 0.059(7) -0.024(6) -0.021(7) 0.006(7)
O13 0.091(10) 0.043(7) 0.061(7) -0.014(6) -0.014(7) -0.009(6)
N1 0.054(8) 0.038(8) 0.054(8) -0.011(6) -0.011(6) 0.001(6)
N2 0.086(11) 0.032(7) 0.053(8) -0.018(6) -0.017(7) 0.021(7)
N3 0.070(9) 0.027(7) 0.038(6) -0.004(5) -0.004(6) -0.005(6)
N4 0.067(10) 0.039(8) 0.056(8) -0.022(7) -0.006(7) -0.005(7)
N5 0.088(11) 0.040(8) 0.042(7) -0.016(6) -0.014(7) 0.012(7)
N6 0.052(8) 0.048(8) 0.045(7) -0.015(6) -0.017(6) -0.001(6)
C1 0.097(16) 0.053(11) 0.036(8) 0.004(8) -0.005(9) -0.001(10)
C2 0.081(13) 0.046(10) 0.056(10) -0.021(9) -0.018(9) 0.006(9)
C3 0.072(12) 0.056(11) 0.046(9) -0.020(8) -0.027(8) 0.008(9)
C4 0.069(12) 0.064(12) 0.053(10) -0.032(9) -0.020(9) -0.003(9)
C5 0.076(12) 0.032(8) 0.064(11) -0.022(8) -0.011(9) -0.011(8)
C6 0.054(10) 0.051(10) 0.063(10) -0.027(9) -0.007(8) -0.004(8)
C7 0.043(8) 0.037(8) 0.043(8) -0.012(7) -0.007(6) -0.007(6)
C8 0.081(12) 0.040(9) 0.038(8) -0.016(7) -0.012(8) -0.009(8)
C9 0.049(10) 0.060(11) 0.045(8) -0.020(8) -0.011(7) 0.001(8)
C10 0.073(12) 0.036(9) 0.042(8) -0.013(7) 0.000(8) -0.005(8)
C11 0.050(10) 0.040(9) 0.054(9) -0.012(8) -0.018(8) 0.001(7)
C12 0.068(11) 0.042(9) 0.051(9) -0.025(8) -0.021(8) 0.003(8)
C13 0.052(10) 0.052(11) 0.047(9) -0.018(8) -0.003(7) -0.001(8)
C14 0.063(11) 0.048(10) 0.047(9) -0.008(8) -0.004(8) 0.002(8)
C15 0.065(12) 0.060(12) 0.062(11) -0.028(10) -0.017(9) 0.018(9)
C16 0.093(16) 0.036(10) 0.073(12) -0.013(9) -0.023(11) 0.007(9)
C17 0.066(12) 0.052(11) 0.053(10) -0.016(9) -0.020(9) -0.004(9)
C18 0.073(12) 0.050(10) 0.037(8) -0.014(8) -0.003(8) -0.004(9)
C19 0.027(7) 0.049(9) 0.044(8) -0.009(7) -0.007(6) 0.014(6)
C20 0.086(15) 0.061(13) 0.052(10) -0.014(9) -0.013(10) 0.007(11)
Br2 0.0704(14) 0.0676(14) 0.0897(15) -0.0092(12) -0.0173(11) -0.0043(11)
Br3 0.0814(13) 0.0470(10) 0.0482(9) -0.0148(8) -0.0096(9) -0.0037(9)
Br1 0.0831(16) 0.0651(14) 0.0817(14) -0.0170(12) -0.0011(12) -0.0020(11)
Br4 0.0662(11) 0.0494(10) 0.0563(10) -0.0197(8) -0.0146(8) -0.0023(8)
O14 0.086(13) 0.086(14) 0.161(19) -0.041(14) -0.007(13) 0.016(10)
C21 0.12(3) 0.17(4) 0.13(3) -0.05(3) 0.00(2) 0.05(3)
O16 0.084(10) 0.081(10) 0.061(8) -0.034(8) 0.003(7) -0.021(8)
C23 0.095(19) 0.12(2) 0.084(16) -0.055(17) -0.002(14) 0.029(17)
O17 0.130(18) 0.110(18) 0.142(19) -0.022(15) 0.007(15) 0.036(15)
C24 0.086(17) 0.062(15) 0.101(18) -0.010(13) -0.014(14) -0.003(12)
N7 0.101(18) 0.12(2) 0.097(16) -0.008(17) -0.052(14) -0.006(16)
C25 0.16(3) 0.09(2) 0.19(4) -0.04(3) -0.09(3) 0.00(2)
C26 0.098(19) 0.09(2) 0.066(14) -0.023(14) -0.050(14) 0.027(16)

loop_
_atom_type_symbol
_atom_type_description
_atom_type_scat_dispersion_real
_atom_type_scat_dispersion_imag
_atom_type_scat_source
C C 0.0033 0.0016 'International Tables Vol C Tables 4.2.6.8 and 6.1.1.4'
H H 0.0000 0.0000 'International Tables Vol C Tables 4.2.6.8 and 6.1.1.4'
Br Br -0.2901 2.4595 'International Tables Vol C Tables 4.2.6.8 and 6.1.1.4'
Dy Dy -0.1892 4.4098 'International Tables Vol C Tables 4.2.6.8 and 6.1.1.4'
N N 0.0061 0.0033 'International Tables Vol C Tables 4.2.6.8 and 6.1.1.4'
O O 0.0106 0.0060 'International Tables Vol C Tables 4.2.6.8 and 6.1.1.4'

loop_
_geom_angle_atom_site_label_1
_geom_angle_atom_site_label_2
_geom_angle_atom_site_label_3
_geom_angle
_geom_angle_site_symmetry_1
_geom_angle_site_symmetry_3
Dy3 Dy1 Dy2 59.56(2) . .
O1 Dy1 Dy2 105.0(3) 2_565 .
O1 Dy1 Dy3 159.4(3) 2_565 .
O1 Dy1 O5 90.4(4) 2_565 .
O2 Dy1 Dy2 40.3(3) 2_565 .
O2 Dy1 Dy3 99.9(3) 2_565 .
O2 Dy1 O1 66.1(4) 2_565 2_565
O2 Dy1 O4 140.6(4) 2_565 .
O2 Dy1 O5 151.9(4) 2_565 .
O2 Dy1 O7 72.7(4) 2_565 .
O2 Dy1 O12 85.6(4) 2_565 .
O2 Dy1 O13 111.0(4) 2_565 .
O4 Dy1 Dy2 100.4(3) . .
O4 Dy1 Dy3 41.0(3) . .
O4 Dy1 O1 152.1(4) . 2_565
O4 Dy1 O5 65.6(4) . .
O4 Dy1 O7 72.3(4) . .
O4 Dy1 O12 104.2(4) . .
O4 Dy1 O13 84.3(4) . .
O5 Dy1 Dy2 163.8(3) . .
O5 Dy1 Dy3 106.5(3) . .
O6 Dy1 Dy2 42.4(3) . .
O6 Dy1 Dy3 42.5(3) . .
O6 Dy1 O1 117.0(4) . 2_565
O6 Dy1 O2 73.3(4) . 2_565
O6 Dy1 O4 75.6(4) . .
O6 Dy1 O5 133.7(4) . .
O6 Dy1 O7 63.8(4) . .
O6 Dy1 O12 140.6(5) . .
O6 Dy1 O13 76.9(5) . .
O7 Dy1 Dy2 42.3(3) . .
O7 Dy1 Dy3 43.0(3) . .
O7 Dy1 O1 135.3(4) . 2_565
O7 Dy1 O5 122.1(4) . .
O7 Dy1 O12 78.4(4) . .
O7 Dy1 O13 137.9(4) . .
O12 Dy1 Dy2 101.4(3) . .
O12 Dy1 Dy3 113.2(3) . .
O12 Dy1 O1 81.9(5) . 2_565
O12 Dy1 O5 75.5(5) . .
O12 Dy1 O13 142.4(5) . .
O13 Dy1 Dy2 113.1(3) . .
O13 Dy1 Dy3 97.3(3) . .
O13 Dy1 O1 75.4(5) . 2_565
O13 Dy1 O5 75.1(5) . .
Dy3 Dy2 Dy1 60.21(2) . .
O2 Dy2 Dy1 41.3(3) 2_565 .
O2 Dy2 Dy3 101.5(3) 2_565 .
O2 Dy2 O6 72.3(4) 2_565 .
O2 Dy2 O7 73.0(4) 2_565 .
O2 Dy2 O8 102.4(4) 2_565 .
O2 Dy2 O9 88.8(4) 2_565 .
O2 Dy2 N1 73.2(4) 2_565 2_565
O2 Dy2 N3 137.7(4) 2_565 2_565
O3 Dy2 Dy1 99.4(3) . .
O3 Dy2 Dy3 39.2(3) . .
O3 Dy2 O2 140.6(4) . 2_565
O3 Dy2 O6 73.7(4) . .
O3 Dy2 O7 74.0(4) . .
O3 Dy2 O8 89.9(5) . .
O3 Dy2 O9 100.7(4) . .
O3 Dy2 N1 146.1(4) . 2_565
O3 Dy2 N3 81.6(4) . 2_565
O6 Dy2 Dy1 40.3(3) . .
O6 Dy2 Dy3 43.2(3) . .
O6 Dy2 N1 135.6(4) . 2_565
O6 Dy2 N3 138.3(4) . 2_565
O7 Dy2 Dy1 41.8(3) . .
O7 Dy2 Dy3 43.4(2) . .
O7 Dy2 O6 62.0(4) . .
O7 Dy2 N1 130.2(4) . 2_565
O7 Dy2 N3 140.8(4) . 2_565
O8 Dy2 Dy1 109.0(3) . .
O8 Dy2 Dy3 101.3(3) . .
O8 Dy2 O6 137.9(4) . .
O8 Dy2 O7 76.3(4) . .
O8 Dy2 N1 76.6(5) . 2_565
O8 Dy2 N3 73.4(5) . 2_565
O9 Dy2 Dy1 99.6(3) . .
O9 Dy2 Dy3 106.3(3) . .
O9 Dy2 O6 74.6(4) . .
O9 Dy2 O7 136.2(4) . .
O9 Dy2 O8 147.4(4) . .
O9 Dy2 N1 77.7(4) . 2_565
O9 Dy2 N3 77.8(5) . 2_565
N1 Dy2 Dy1 114.4(3) 2_565 .
N1 Dy2 Dy3 173.5(3) 2_565 .
N3 Dy2 Dy1 177.3(3) 2_565 .
N3 Dy2 Dy3 120.7(3) 2_565 .
N3 Dy2 N1 64.9(4) 2_565 2_565
Dy2 Dy3 Dy1 60.23(2) . .
O3 Dy3 Dy1 99.7(3) . .
O3 Dy3 Dy2 39.5(3) . .
O3 Dy3 O4 141.0(4) . .
O3 Dy3 O6 73.9(4) . .
O3 Dy3 O7 73.8(4) . .
O3 Dy3 O10 97.6(5) . .
O3 Dy3 O11 90.8(5) . .
O3 Dy3 N4 145.7(5) . .
O3 Dy3 N6 80.9(4) . .
O4 Dy3 Dy1 41.5(3) . .
O4 Dy3 Dy2 101.6(3) . .
O4 Dy3 O6 74.2(4) . .
O4 Dy3 O7 71.7(4) . .
O4 Dy3 O10 92.2(5) . .
O4 Dy3 O11 101.7(4) . .
O4 Dy3 N4 73.2(5) . .
O4 Dy3 N6 138.0(4) . .
O6 Dy3 Dy1 40.3(3) . .
O6 Dy3 Dy2 43.1(3) . .
O6 Dy3 O7 61.6(4) . .
O6 Dy3 N4 131.1(4) . .
O6 Dy3 N6 138.7(4) . .
O7 Dy3 Dy1 41.8(3) . .
O7 Dy3 Dy2 42.9(3) . .
O7 Dy3 N4 135.5(4) . .
O7 Dy3 N6 140.0(4) . .
O10 Dy3 Dy1 106.1(3) . .
O10 Dy3 Dy2 106.5(3) . .
O10 Dy3 O6 139.1(4) . .
O10 Dy3 O7 77.6(4) . .
O10 Dy3 O11 146.0(4) . .
O10 Dy3 N4 77.3(5) . .
O10 Dy3 N6 75.6(5) . .
O11 Dy3 Dy1 104.9(3) . .
O11 Dy3 Dy2 100.9(3) . .
O11 Dy3 O6 74.8(4) . .
O11 Dy3 O7 136.2(4) . .
O11 Dy3 N4 77.4(4) . .
O11 Dy3 N6 73.3(4) . .
N4 Dy3 Dy1 114.3(4) . .
N4 Dy3 Dy2 173.9(3) . .
N6 Dy3 Dy1 178.1(3) . .
N6 Dy3 Dy2 120.4(3) . .
N6 Dy3 N4 64.9(5) . .
C1 O1 Dy1 125.9(11) . 2_565
C2 O1 Dy1 116.6(10) . 2_565
C2 O1 C1 116.7(14) . .
Dy2 O2 Dy1 98.4(4) 2_565 2_565
C7 O2 Dy1 122.4(10) . 2_565
C7 O2 Dy2 138.9(10) . 2_565
Dy2 O3 H3 125.7 . .
Dy3 O3 Dy2 101.3(5) . .
Dy3 O3 H3 127.8 . .
Dy3 O4 Dy1 97.5(4) . .
C19 O4 Dy1 122.0(9) . .
C19 O4 Dy3 139.5(10) . .
C18 O5 Dy1 118.6(10) . .
C18 O5 C20 114.9(14) . .
C20 O5 Dy1 126.0(10) . .
Dy1 O6 Dy2 97.3(4) . .
Dy1 O6 Dy3 97.2(4) . .
Dy1 O6 H6 123.0 . .
Dy2 O6 Dy3 93.8(4) . .
Dy2 O6 H6 124.7 . .
Dy3 O6 H6 114.2 . .
Dy1 O7 Dy2 95.9(4) . .
Dy1 O7 Dy3 95.2(4) . .
Dy1 O7 H7 124.0 . .
Dy2 O7 Dy3 93.7(4) . .
Dy2 O7 H7 121.9 . .
Dy3 O7 H7 119.1 . .
Dy2 O8 H8A 110.1 . .
Dy2 O8 H8B 109.7 . .
H8A O8 H8B 108.9 . .
Dy2 O9 H9A 112.5 . .
Dy2 O9 H9B 111.4 . .
H9A O9 H9B 106.7 . .
Dy3 O10 H10A 112.8 . .
Dy3 O10 H10B 112.0 . .
H10A O10 H10B 106.1 . .
Dy3 O11 H11A 110.8 . .
Dy3 O11 H11B 110.9 . .
H11A O11 H11B 108.1 . .
Dy1 O12 H12A 112.8 . .
Dy1 O12 H12B 113.1 . .
H12A O12 H12B 105.7 . .
Dy1 O13 H13A 111.2 . .
Dy1 O13 H13B 111.0 . .
H13A O13 H13B 107.6 . .
N2 N1 Dy2 115.2(9) . 2_565
C8 N1 Dy2 130.5(12) . 2_565
C8 N1 N2 114.3(14) . .
N1 N2 H2 119.4 . .
C9 N2 N1 121.0(14) . .
C9 N2 H2 119.6 . .
C9 N3 Dy2 121.1(11) . 2_565
C12 N3 Dy2 123.1(10) . 2_565
C12 N3 C9 115.6(14) . .
N5 N4 Dy3 115.7(10) . .
C13 N4 Dy3 130.0(12) . .
C13 N4 N5 114.1(13) . .
N4 N5 H5 119.4 . .
C11 N5 N4 121.8(14) . .
C11 N5 H5 118.8 . .
C11 N6 Dy3 119.5(10) . .
C12 N6 Dy3 123.8(10) . .
C12 N6 C11 116.6(13) . .
O1 C1 H1A 109.5 . .
O1 C1 H1B 109.5 . .
O1 C1 H1C 109.5 . .
H1A C1 H1B 109.5 . .
H1A C1 H1C 109.5 . .
H1B C1 H1C 109.5 . .
C3 C2 O1 121.4(17) . .
C7 C2 O1 114.9(14) . .
C7 C2 C3 123.5(16) . .
C2 C3 H3A 121.9 . .
C2 C3 C4 116.2(17) . .
C4 C3 H3A 121.9 . .
C3 C4 H4 119.2 . .
C5 C4 C3 121.6(15) . .
C5 C4 H4 119.2 . .
C4 C5 H5A 119.1 . .
C4 C5 C6 121.8(16) . .
C6 C5 H5A 119.1 . .
C5 C6 C7 118.1(17) . .
C5 C6 C8 117.1(16) . .
C7 C6 C8 124.4(15) . .
O2 C7 C2 117.2(14) . .
O2 C7 C6 123.9(15) . .
C2 C7 C6 118.9(15) . .
N1 C8 C6 127.7(16) . .
N1 C8 H8 116.2 . .
C6 C8 H8 116.2 . .
N2 C9 N3 116.9(15) . .
N2 C9 C10 121.0(16) . .
N3 C9 C10 122.0(15) . .
C9 C10 H10 120.6 . .
C9 C10 C11 118.9(15) . .
C11 C10 H10 120.6 . .
N5 C11 N6 117.6(14) . .
N5 C11 C10 123.2(15) . .
C10 C11 N6 119.2(15) . .
N3 C12 H12 116.1 . .
N6 C12 N3 127.8(14) . .
N6 C12 H12 116.1 . .
N4 C13 H13 115.7 . .
N4 C13 C14 128.7(16) . .
C14 C13 H13 115.7 . .
C15 C14 C13 117.5(17) . .
C19 C14 C13 125.8(17) . .
C19 C14 C15 116.6(16) . .
C14 C15 H15 118.6 . .
C16 C15 C14 122.7(17) . .
C16 C15 H15 118.6 . .
C15 C16 H16 120.9 . .
C17 C16 C15 118.3(18) . .
C17 C16 H16 120.9 . .
C16 C17 H17 119.4 . .
C16 C17 C18 121.1(17) . .
C18 C17 H17 119.4 . .
O5 C18 C17 124.9(15) . .
O5 C18 C19 114.7(16) . .
C17 C18 C19 120.3(16) . .
O4 C19 C14 122.6(14) . .
O4 C19 C18 116.6(15) . .
C18 C19 C14 120.7(15) . .
O5 C20 H20A 109.5 . .
O5 C20 H20B 109.5 . .
O5 C20 H20C 109.5 . .
H20A C20 H20B 109.5 . .
H20A C20 H20C 109.5 . .
H20B C20 H20C 109.5 . .
C21 O14 H14 108.2 . .
O14 C21 H21A 109.5 . .
O14 C21 H21B 109.5 . .
O14 C21 H21C 109.5 . .
H21A C21 H21B 109.5 . .
H21A C21 H21C 109.5 . .
H21B C21 H21C 109.5 . .
C23 O16 H16A 108.5 . .
O16 C23 H23A 109.5 . .
O16 C23 H23B 109.5 . .
O16 C23 H23C 109.5 . .
H23A C23 H23B 109.5 . .
H23A C23 H23C 109.5 . .
H23B C23 H23C 109.5 . .
C24 O17 H17A 109.1 . .
O17 C24 H24A 109.5 . .
O17 C24 H24B 109.5 . .
O17 C24 H24C 109.5 . .
H24A C24 H24B 109.5 . .
H24A C24 H24C 109.5 . .
H24B C24 H24C 109.5 . .
H25A C25 H25B 109.5 . .
H25A C25 H25C 109.5 . .
H25B C25 H25C 109.5 . .
C26 C25 H25A 109.5 . .
C26 C25 H25B 109.5 . .
C26 C25 H25C 109.5 . .
N7 C26 C25 172(4) . .

loop_
_geom_bond_atom_site_label_1
_geom_bond_atom_site_label_2
_geom_bond_distance
_geom_bond_site_symmetry_2
Dy1 Dy2 3.5091(12) .
Dy1 Dy3 3.5084(12) .
Dy1 O1 2.426(12) 2_565
Dy1 O2 2.340(12) 2_565
Dy1 O4 2.344(11) .
Dy1 O5 2.437(13) .
Dy1 O6 2.288(12) .
Dy1 O7 2.350(12) .
Dy1 O12 2.353(14) .
Dy1 O13 2.403(14) .
Dy2 Dy3 3.4853(11) .
Dy2 O2 2.296(11) 2_565
Dy2 O3 2.261(11) .
Dy2 O6 2.385(11) .
Dy2 O7 2.376(11) .
Dy2 O8 2.370(14) .
Dy2 O9 2.345(13) .
Dy2 N1 2.549(14) 2_565
Dy2 N3 2.485(13) 2_565
Dy3 O3 2.245(11) .
Dy3 O4 2.322(11) .
Dy3 O6 2.390(11) .
Dy3 O7 2.401(10) .
Dy3 O10 2.336(14) .
Dy3 O11 2.358(13) .
Dy3 N4 2.543(13) .
Dy3 N6 2.494(13) .
O1 Dy1 2.426(12) 2_565
O1 C1 1.47(2) .
O1 C2 1.42(2) .
O2 Dy1 2.340(12) 2_565
O2 Dy2 2.296(11) 2_565
O2 C7 1.340(18) .
O3 H3 0.9001 .
O4 C19 1.361(19) .
O5 C18 1.39(2) .
O5 C20 1.52(2) .
O6 H6 0.8969 .
O7 H7 0.8631 .
O8 H8A 0.8601 .
O8 H8B 0.8596 .
O9 H9A 0.8997 .
O9 H9B 0.8979 .
O10 H10A 0.9114 .
O10 H10B 0.9108 .
O11 H11A 0.8748 .
O11 H11B 0.8747 .
O12 H12A 0.9205 .
O12 H12B 0.9205 .
O13 H13A 0.8831 .
O13 H13B 0.8840 .
N1 Dy2 2.549(14) 2_565
N1 N2 1.40(2) .
N1 C8 1.28(2) .
N2 H2 0.8596 .
N2 C9 1.36(2) .
N3 Dy2 2.485(13) 2_565
N3 C9 1.36(2) .
N3 C12 1.34(2) .
N4 N5 1.40(2) .
N4 C13 1.28(2) .
N5 H5 0.8603 .
N5 C11 1.31(2) .
N6 C11 1.40(2) .
N6 C12 1.31(2) .
C1 H1A 0.9600 .
C1 H1B 0.9600 .
C1 H1C 0.9600 .
C2 C3 1.39(2) .
C2 C7 1.38(2) .
C3 H3A 0.9300 .
C3 C4 1.43(3) .
C4 H4 0.9300 .
C4 C5 1.34(3) .
C5 H5A 0.9300 .
C5 C6 1.41(2) .
C6 C7 1.41(2) .
C6 C8 1.43(3) .
C8 H8 0.9300 .
C9 C10 1.37(3) .
C10 H10 0.9300 .
C10 C11 1.39(2) .
C12 H12 0.9300 .
C13 H13 0.9300 .
C13 C14 1.42(2) .
C14 C15 1.42(3) .
C14 C19 1.40(2) .
C15 H15 0.9300 .
C15 C16 1.41(3) .
C16 H16 0.9300 .
C16 C17 1.36(3) .
C17 H17 0.9300 .
C17 C18 1.40(3) .
C18 C19 1.40(2) .
C20 H20A 0.9600 .
C20 H20B 0.9600 .
C20 H20C 0.9600 .
O14 H14 0.8199 .
O14 C21 1.413(18) .
C21 H21A 0.9600 .
C21 H21B 0.9600 .
C21 H21C 0.9600 .
O16 H16A 0.8203 .
O16 C23 1.43(3) .
C23 H23A 0.9600 .
C23 H23B 0.9600 .
C23 H23C 0.9600 .
O17 H17A 0.8199 .
O17 C24 1.387(18) .
C24 H24A 0.9600 .
C24 H24B 0.9600 .
C24 H24C 0.9600 .
N7 C26 1.15(4) .
C25 H25A 0.9600 .
C25 H25B 0.9600 .
C25 H25C 0.9600 .
C25 C26 1.38(5) .

loop_
_geom_torsion_atom_site_label_1
_geom_torsion_atom_site_label_2
_geom_torsion_atom_site_label_3
_geom_torsion_atom_site_label_4
_geom_torsion
_geom_torsion_site_symmetry_1
Dy1 O1 C2 C3 167.3(15) 2_565
Dy1 O1 C2 C7 -17(2) 2_565
Dy1 O2 C7 C2 7(2) 2_565
Dy1 O2 C7 C6 -169.9(13) 2_565
Dy1 O4 C19 C14 169.4(12) .
Dy1 O4 C19 C18 -13(2) .
Dy1 O5 C18 C17 -164.5(16) .
Dy1 O5 C18 C19 12(2) .
Dy2 O2 C7 C2 -166.0(14) 2_565
Dy2 O2 C7 C6 17(3) 2_565
Dy2 N1 N2 C9 -12(2) 2_565
Dy2 N1 C8 C6 3(3) 2_565
Dy2 N3 C9 N2 0(2) 2_565
Dy2 N3 C9 C10 -175.6(13) 2_565
Dy2 N3 C12 N6 174.9(15) 2_565
Dy3 O4 C19 C14 4(3) .
Dy3 O4 C19 C18 -178.5(12) .
Dy3 N4 N5 C11 6(2) .
Dy3 N4 C13 C14 -1(3) .
Dy3 N6 C11 N5 -4(2) .
Dy3 N6 C11 C10 177.4(13) .
Dy3 N6 C12 N3 -176.4(14) .
O1 C2 C3 C4 176.5(18) .
O1 C2 C7 O2 7(2) .
O1 C2 C7 C6 -175.7(16) .
O5 C18 C19 O4 0(2) .
O5 C18 C19 C14 177.8(16) .
N1 N2 C9 N3 8(2) .
N1 N2 C9 C10 -176.2(16) .
N2 N1 C8 C6 180.0(18) .
N2 C9 C10 C11 -173.8(17) .
N3 C9 C10 C11 2(3) .
N4 N5 C11 N6 -1(3) .
N4 N5 C11 C10 177.0(16) .
N4 C13 C14 C15 178.2(19) .
N4 C13 C14 C19 -1(3) .
N5 N4 C13 C14 -177.1(18) .
C1 O1 C2 C3 -22(3) .
C1 O1 C2 C7 153.1(17) .
C2 C3 C4 C5 -1(3) .
C3 C2 C7 O2 -177.3(18) .
C3 C2 C7 C6 0(3) .
C3 C4 C5 C6 0(3) .
C4 C5 C6 C7 1(3) .
C4 C5 C6 C8 -171.5(19) .
C5 C6 C7 O2 175.5(16) .
C5 C6 C7 C2 -1(3) .
C5 C6 C8 N1 175.0(19) .
C7 C2 C3 C4 2(3) .
C7 C6 C8 N1 2(3) .
C8 N1 N2 C9 171.3(17) .
C8 C6 C7 O2 -12(3) .
C8 C6 C7 C2 171.4(18) .
C9 N3 C12 N6 1(3) .
C9 C10 C11 N5 179.4(18) .
C9 C10 C11 N6 -2(3) .
C11 N6 C12 N3 -1(3) .
C12 N3 C9 N2 174.8(16) .
C12 N3 C9 C10 -1(3) .
C12 N6 C11 N5 -180.0(17) .
C12 N6 C11 C10 2(2) .
C13 N4 N5 C11 -177.8(17) .
C13 C14 C15 C16 -180.0(19) .
C13 C14 C19 O4 0(3) .
C13 C14 C19 C18 -177.4(18) .
C14 C15 C16 C17 0(3) .
C15 C14 C19 O4 -179.1(16) .
C15 C14 C19 C18 3(3) .
C15 C16 C17 C18 -3(3) .
C16 C17 C18 O5 -178.5(19) .
C16 C17 C18 C19 5(3) .
C17 C18 C19 O4 176.5(17) .
C17 C18 C19 C14 -6(3) .
C19 C14 C15 C16 -1(3) .
C20 O5 C18 C17 8(3) .
C20 O5 C18 C19 -175.9(16) .
